data_7241876
loop_
_publ_author_name
'Kornyakov, Ilya V.'
'Tyumentseva, Olga S.'
'Krivovichev, Sergey V.'
'Tananaev, Ivan G.'
'Gurzhiy, Vladislav V.'

_publ_section_title
;
 Crystal chemistry of the M2+[(UO2)(T6+O4)2(H2O)](H2O)4 (M2+ = Mg, Mn, Fe,
 Co, Ni and Zn; T6+ = S, Se) compounds: the interplay between chemical
 composition, pH and structural architecture
;
_journal_issue 5
_journal_name_full CrystEngComm
_journal_page_first 1140
_journal_page_last 1148
_journal_paper_doi 10.1039/D0CE01587C
_journal_volume 23
_journal_year 2021
_chemical_formula_moiety 'H10 Ni O15 S0.96 Se1.04 U'
_chemical_formula_sum 'H10 Ni O15 S0.96 Se1.04 U'
_chemical_formula_weight 659.83
_space_group_crystal_system monoclinic
_space_group_IT_number 14
_space_group_name_Hall '-P 2ybc'
_space_group_name_H-M_alt 'P 1 21/c 1'
_atom_sites_solution_hydrogens difmap
_atom_sites_solution_primary dual
_audit_creation_date 2020-10-05
_audit_creation_method
;
Olex2 1.2
(compiled 2018.05.29 svn.r3508 for OlexSys, GUI svn.r5506)
;
_audit_update_record
;
2020-10-17 deposited with the CCDC.	2020-12-08 downloaded from the CCDC.
;
_cell_angle_alpha 90
_cell_angle_beta 92.718(4)
_cell_angle_gamma 90
_cell_formula_units_Z 4
_cell_length_a 8.3202(4)
_cell_length_b 11.4227(4)
_cell_length_c 12.8820(6)
_cell_measurement_reflns_used 10664
_cell_measurement_temperature 100(2)
_cell_measurement_theta_max 36.2140
_cell_measurement_theta_min 2.3830
_cell_volume 1222.92(9)
_computing_cell_refinement 'CrysAlisPro 1.171.40.53 (Rigaku OD, 2019)'
_computing_data_collection 'CrysAlisPro 1.171.40.53 (Rigaku OD, 2019)'
_computing_data_reduction 'CrysAlisPro 1.171.40.53 (Rigaku OD, 2019)'
_computing_molecular_graphics 'Olex2 (Dolomanov et al., 2009)'
_computing_publication_material 'Olex2 (Dolomanov et al., 2009)'
_computing_structure_refinement 'ShelXL (Sheldrick, 2015)'
_computing_structure_solution 'ShelXT (Sheldrick, 2015)'
_diffrn_ambient_temperature 100(2)
_diffrn_detector 'CCD plate'
_diffrn_measured_fraction_theta_full 1.000
_diffrn_measured_fraction_theta_max 1.000
_diffrn_measurement_details
;
List of Runs (angles in degrees, time in seconds):

  # Type    Start    End  Width  t~exp~   \w     \q     \k     \f   Frames
#--------------------------------------------------------------------------
  1  \f   -360.00   9.50   0.50   60.01 -98.65 -34.00 -40.00    --   739
  2  \w    -77.02  -1.52   0.50   60.00    --  -34.00 102.00 134.00  151
  3  \w   -100.38 -20.38   0.50   60.00    --  -34.00 147.98 -65.99  160
  4  \w    246.23 278.73   0.50   60.00    --  -34.00-102.00 -54.00   65
;
_diffrn_measurement_device 'abstract diffractometer'
_diffrn_measurement_device_type 'Bruker APEX-II CCD'
_diffrn_measurement_method '\w and \f scans'
_diffrn_orient_matrix_type 'CrysAlisPro convention (1999,Acta A55,543-557)'
_diffrn_orient_matrix_UB_11 -0.0476414000
_diffrn_orient_matrix_UB_12 0.0306717000
_diffrn_orient_matrix_UB_13 -0.0381633000
_diffrn_orient_matrix_UB_21 0.0195472000
_diffrn_orient_matrix_UB_22 0.0536453000
_diffrn_orient_matrix_UB_23 0.0253095000
_diffrn_orient_matrix_UB_31 0.0680708000
_diffrn_orient_matrix_UB_32 0.0060885000
_diffrn_orient_matrix_UB_33 -0.0306797000
_diffrn_radiation_monochromator graphite
_diffrn_radiation_probe x-ray
_diffrn_radiation_type MoK\a
_diffrn_radiation_wavelength 0.71073
_diffrn_reflns_av_R_equivalents 0.0726
_diffrn_reflns_av_unetI/netI 0.0519
_diffrn_reflns_Laue_measured_fraction_full 1.000
_diffrn_reflns_Laue_measured_fraction_max 1.000
_diffrn_reflns_limit_h_max 10
_diffrn_reflns_limit_h_min -10
_diffrn_reflns_limit_k_max 14
_diffrn_reflns_limit_k_min -14
_diffrn_reflns_limit_l_max 16
_diffrn_reflns_limit_l_min -16
_diffrn_reflns_number 12259
_diffrn_reflns_point_group_measured_fraction_full 1.000
_diffrn_reflns_point_group_measured_fraction_max 1.000
_diffrn_reflns_theta_full 25.242
_diffrn_reflns_theta_max 27.499
_diffrn_reflns_theta_min 2.384
_diffrn_source 'fine-focus sealed X-ray tube'
_diffrn_source_type 'Enhance (Mo) X-ray Source'
_exptl_absorpt_coefficient_mu 18.111
_exptl_absorpt_correction_T_max 1.00000
_exptl_absorpt_correction_T_min 0.59089
_exptl_absorpt_correction_type multi-scan
_exptl_absorpt_process_details
;
CrysAlisPro 1.171.40.53 (Rigaku Oxford Diffraction, 2019)
Empirical absorption correction using spherical harmonics,
 implemented in SCALE3 ABSPACK scaling algorithm.
;
_exptl_crystal_colour 'clear yellowish green'
_exptl_crystal_colour_lustre clear
_exptl_crystal_colour_modifier yellowish
_exptl_crystal_colour_primary green
_exptl_crystal_density_diffrn 3.584
_exptl_crystal_description plate
_exptl_crystal_F_000 1203
_exptl_crystal_size_max 0.24
_exptl_crystal_size_mid 0.16
_exptl_crystal_size_min 0.05
_refine_diff_density_max 1.559
_refine_diff_density_min -1.392
_refine_diff_density_rms 0.282
_refine_ls_extinction_method none
_refine_ls_goodness_of_fit_ref 1.068
_refine_ls_hydrogen_treatment refxyz
_refine_ls_matrix_type full
_refine_ls_number_parameters 192
_refine_ls_number_reflns 2814
_refine_ls_number_restraints 17
_refine_ls_restrained_S_all 1.065
_refine_ls_R_factor_all 0.0567
_refine_ls_R_factor_gt 0.0388
_refine_ls_shift/su_max 0.001
_refine_ls_shift/su_mean 0.000
_refine_ls_structure_factor_coef Fsqd
_refine_ls_weighting_details 'w=1/[\s^2^(Fo^2^)+(0.0209P)^2^+12.4148P] where P=(Fo^2^+2Fc^2^)/3'
_refine_ls_weighting_scheme calc
_refine_ls_wR_factor_gt 0.0663
_refine_ls_wR_factor_ref 0.0710
_reflns_Friedel_coverage 0.000
_reflns_number_gt 2306
_reflns_number_total 2814
_reflns_threshold_expression 'I > 2\s(I)'
_cod_data_source_file d0ce01587c1.cif
_cod_data_source_block Compound_6
_cod_depositor_comments 'Adding full bibliography for 7241870--7241883.cif.'
_cod_database_code 7241876
_shelxl_version_number 2014/6
_chemical_oxdiff_formula 'Ni4  O60  S4  Se3  U4  '
_shelx_space_group_comment
;
The symmetry employed for this shelxl refinement is uniquely defined
by the following loop, which should always be used as a source of
symmetry information in preference to the above space-group names.
They are only intended as comments.
;
_shelx_estimated_absorpt_t_max 0.465
_shelx_estimated_absorpt_t_min 0.098
_reflns_odcompleteness_completeness 95.17
_reflns_odcompleteness_iscentric 1
_reflns_odcompleteness_theta 36.28
_olex2_refinement_description
;
1. Fixed Uiso
 At 1.5 times of:
  All O(H,H,H,H,H,H,H,H,H,H) groups
2. Shared sites
{S2, Se2}
{S1, Se1}
3. Restrained distances
 O13-H13A
 0.98 with sigma of 0.02
 H13B-H13A
 1.5 with sigma of 0.02
 O13-H13B
 0.98 with sigma of 0.02
 H13B-O1_$1
 2.6 with sigma of 0.02
 O9_$2-H13B
 2.5 with sigma of 0.02
 O15_$3-H15A_$3
 0.98 with sigma of 0.02
 O15_$3-H15B_$3
 0.98 with sigma of 0.02
 H15A_$3-H15B_$3
 1.5 with sigma of 0.02
 H12B-H12A
 1.5 with sigma of 0.02
 O12-H12B
 0.98 with sigma of 0.02
 O12-H12A
 0.98 with sigma of 0.02
 O14-H14B
 0.98 with sigma of 0.02
 O14-H14A
 0.98 with sigma of 0.02
 H14B-H14A
 1.5 with sigma of 0.02
 H10B-H10A
 1.5 with sigma of 0.02
 O10-H10B
 0.98 with sigma of 0.02
 O10-H10A
 0.98 with sigma of 0.02
4. Uiso/Uaniso restraints and constraints
Uanis(S2) = Uanis(Se2)
Uanis(S1) = Uanis(Se1)
Uanis(O7) = Uanis(O11)
Uanis(O6) = Uanis(O7)
5. Others
 Sof(Se2)=1-FVAR(1)
 Sof(S2)=FVAR(1)
 Sof(Se1)=1-FVAR(2)
 Sof(S1)=FVAR(2)
;
_olex2_submission_special_instructions 'No special instructions were received'
_oxdiff_exptl_absorpt_empirical_details
;
Empirical correction (ABSPACK) includes:
- Absorption correction using spherical harmonics
- Frame scaling
- Detector area scaling
;
_oxdiff_exptl_absorpt_empirical_full_max 1.873
_oxdiff_exptl_absorpt_empirical_full_min 0.489

loop_
_space_group_symop_operation_xyz
'x, y, z'
'-x, y+1/2, -z+1/2'
'-x, -y, -z'
'x, -y-1/2, z-1/2'

loop_
_atom_site_label
_atom_site_type_symbol
_atom_site_fract_x
_atom_site_fract_y
_atom_site_fract_z
_atom_site_U_iso_or_equiv
_atom_site_adp_type
_atom_site_occupancy
_atom_site_site_symmetry_order
_atom_site_calc_flag
_atom_site_refinement_flags_posn
_atom_site_refinement_flags_adp
_atom_site_refinement_flags_occupancy
_atom_site_disorder_assembly
_atom_site_disorder_group
U1 U 0.61782(4) 0.41119(3) 0.75141(2) 0.00513(9) Uani 1 1 d . . . . .
Se1 Se 0.26197(11) 0.60200(8) 0.77224(7) 0.0050(3) Uani 0.714(7) 1 d . . P A 4
Se2 Se 0.75561(16) 0.72369(11) 0.75433(10) 0.0050(5) Uani 0.328(7) 1 d . . P B 2
Ni1 Ni 0.83432(13) 0.72922(9) 0.50522(8) 0.0073(2) Uani 1 1 d . . . . .
S1 S 0.26197(11) 0.60200(8) 0.77224(7) 0.0050(3) Uani 0.286(7) 1 d . . P A 3
S2 S 0.75561(16) 0.72369(11) 0.75433(10) 0.0050(5) Uani 0.672(7) 1 d . . P B 1
O1 O 0.6860(8) 0.3780(5) 0.8803(4) 0.0136(13) Uani 1 1 d D . . . .
O2 O 0.5500(7) 0.4458(5) 0.6230(4) 0.0094(12) Uani 1 1 d . . . . .
O3 O 0.4117(7) 0.5241(5) 0.8138(5) 0.0123(13) Uani 1 1 d . . . . .
O4 O 0.1065(8) 0.5517(6) 0.8245(5) 0.0157(14) Uani 1 1 d . . . . .
O5 O 0.2478(7) 0.6027(5) 0.6496(4) 0.0139(13) Uani 1 1 d . . . . .
O6 O 0.7312(7) 0.5970(5) 0.7876(4) 0.0117(7) Uani 1 1 d . . . . .
O7 O 0.8294(7) 0.7922(5) 0.8447(4) 0.0117(7) Uani 1 1 d . . . . .
O8 O 0.8662(7) 0.7305(5) 0.6649(4) 0.0117(13) Uani 1 1 d . . . . .
O9 O 0.2886(7) 0.7321(5) 0.8140(4) 0.0121(13) Uani 1 1 d D . . . .
O10 O 0.8983(7) 0.4313(5) 0.6974(5) 0.0115(13) Uani 1 1 d D . . . .
O11 O 0.5870(7) 0.7737(5) 0.7192(4) 0.0117(7) Uani 1 1 d . . . . .
O12 O 0.8260(9) 0.5543(5) 0.5064(5) 0.0184(15) Uani 1 1 d D . . . .
O13 O 1.0780(7) 0.7235(5) 0.4969(5) 0.0124(13) Uani 1 1 d D . . . .
O14 O 0.8464(8) 0.9062(5) 0.5043(4) 0.0177(14) Uani 1 1 d D . . . .
O15 O 0.5882(7) 0.7365(5) 0.5018(5) 0.0133(13) Uani 1 1 d D . . . .
H10A H 0.962(8) 0.363(5) 0.681(7) 0.020 Uiso 1 1 d DR . . . .
H10B H 0.975(8) 0.475(6) 0.741(6) 0.020 Uiso 1 1 d DR . . . .
H12A H 0.869(11) 0.500(5) 0.558(4) 0.020 Uiso 1 1 d DR . . . .
H12B H 0.812(12) 0.506(6) 0.445(4) 0.020 Uiso 1 1 d DR . . . .
H13A H 1.146(8) 0.703(6) 0.557(4) 0.020 Uiso 1 1 d DR . . . .
H13B H 1.128(3) 0.792(2) 0.4710(14) 0.020 Uiso 1 1 d DR . . . .
H14A H 0.769(9) 0.947(7) 0.458(5) 0.020 Uiso 1 1 d DR . . . .
H14B H 0.851(11) 0.958(6) 0.564(4) 0.020 Uiso 1 1 d DR . . . .
H15A H 0.549(10) 0.750(7) 0.571(3) 0.020 Uiso 1 1 d DR . . . .
H15B H 0.534(10) 0.663(5) 0.483(6) 0.020 Uiso 1 1 d DR . . . .

loop_
_atom_site_aniso_label
_atom_site_aniso_U_11
_atom_site_aniso_U_22
_atom_site_aniso_U_33
_atom_site_aniso_U_23
_atom_site_aniso_U_13
_atom_site_aniso_U_12
U1 0.00682(15) 0.00465(13) 0.00385(13) -0.00044(12) -0.00045(10) -0.00090(13)
Se1 0.0061(5) 0.0027(5) 0.0061(5) 0.0001(4) 0.0000(3) 0.0008(4)
Se2 0.0073(8) 0.0047(7) 0.0029(7) -0.0024(5) -0.0007(5) -0.0013(5)
Ni1 0.0090(5) 0.0074(5) 0.0055(5) -0.0019(4) -0.0001(4) -0.0011(4)
S1 0.0061(5) 0.0027(5) 0.0061(5) 0.0001(4) 0.0000(3) 0.0008(4)
S2 0.0073(8) 0.0047(7) 0.0029(7) -0.0024(5) -0.0007(5) -0.0013(5)
O1 0.022(4) 0.012(3) 0.007(3) -0.002(2) -0.001(3) 0.001(3)
O2 0.011(3) 0.010(3) 0.007(3) -0.001(2) -0.001(2) 0.003(2)
O3 0.013(3) 0.009(3) 0.015(3) -0.003(2) 0.003(3) -0.001(2)
O4 0.014(3) 0.020(3) 0.014(3) 0.009(3) 0.005(3) 0.004(3)
O5 0.020(3) 0.011(3) 0.010(3) -0.003(2) -0.004(3) 0.009(3)
O6 0.0134(18) 0.0131(17) 0.0086(16) 0.0007(14) -0.0009(14) -0.0001(15)
O7 0.0134(18) 0.0131(17) 0.0086(16) 0.0007(14) -0.0009(14) -0.0001(15)
O8 0.015(3) 0.016(3) 0.005(3) 0.000(2) -0.001(2) -0.005(3)
O9 0.020(3) 0.004(3) 0.013(3) 0.002(2) -0.002(3) 0.002(2)
O10 0.005(3) 0.009(3) 0.021(3) -0.004(2) 0.004(2) -0.003(2)
O11 0.0134(18) 0.0131(17) 0.0086(16) 0.0007(14) -0.0009(14) -0.0001(15)
O12 0.040(4) 0.003(3) 0.012(3) 0.000(2) -0.003(3) -0.001(3)
O13 0.014(3) 0.010(3) 0.013(3) 0.001(2) 0.001(3) -0.005(2)
O14 0.037(4) 0.006(3) 0.009(3) 0.002(2) -0.010(3) 0.002(3)
O15 0.007(3) 0.020(3) 0.013(3) -0.009(3) 0.000(3) -0.001(3)

loop_
_atom_type_symbol
_atom_type_description
_atom_type_scat_dispersion_real
_atom_type_scat_dispersion_imag
_atom_type_scat_source
H H 0.0000 0.0000 'International Tables Vol C Tables 4.2.6.8 and 6.1.1.4'
Ni Ni 0.3393 1.1124 'International Tables Vol C Tables 4.2.6.8 and 6.1.1.4'
O O 0.0106 0.0060 'International Tables Vol C Tables 4.2.6.8 and 6.1.1.4'
S S 0.1246 0.1234 'International Tables Vol C Tables 4.2.6.8 and 6.1.1.4'
Se Se -0.0929 2.2259 'International Tables Vol C Tables 4.2.6.8 and 6.1.1.4'
U U -9.6767 9.6646 'International Tables Vol C Tables 4.2.6.8 and 6.1.1.4'

loop_
_geom_angle_atom_site_label_1
_geom_angle_atom_site_label_2
_geom_angle_atom_site_label_3
_geom_angle
_geom_angle_site_symmetry_1
_geom_angle_site_symmetry_3
_geom_angle_publ_flag
O1 U1 O3 90.2(2) . . ?
O1 U1 O6 84.3(2) . . ?
O1 U1 O9 93.0(2) . 2_646 ?
O1 U1 O10 91.1(3) . . ?
O1 U1 O11 84.8(2) . 2_646 ?
O2 U1 O1 179.5(3) . . ?
O2 U1 O3 89.5(2) . . ?
O2 U1 O6 95.2(2) . . ?
O2 U1 O9 87.4(2) . 2_646 ?
O2 U1 O10 88.8(2) . . ?
O2 U1 O11 95.6(2) . 2_646 ?
O3 U1 O6 74.1(2) . . ?
O3 U1 O9 150.2(2) . 2_646 ?
O3 U1 O10 140.12(19) . . ?
O3 U1 O11 76.3(2) . 2_646 ?
O6 U1 O10 66.4(2) . . ?
O6 U1 O11 148.3(2) . 2_646 ?
O9 U1 O6 135.6(2) 2_646 . ?
O9 U1 O10 69.4(2) 2_646 . ?
O9 U1 O11 74.5(2) 2_646 2_646 ?
O11 U1 O10 143.46(19) 2_646 . ?
O4 Se1 O3 107.0(3) . . ?
O5 Se1 O3 110.9(3) . . ?
O5 Se1 O4 113.6(3) . . ?
O5 Se1 O9 109.7(3) . . ?
O9 Se1 O3 108.1(3) . . ?
O9 Se1 O4 107.2(3) . . ?
O6 Se2 O11 107.4(3) . . ?
O7 Se2 O6 109.2(3) . . ?
O7 Se2 O8 108.7(3) . . ?
O7 Se2 O11 111.2(3) . . ?
O8 Se2 O6 111.0(3) . . ?
O8 Se2 O11 109.3(3) . . ?
O8 Ni1 O7 171.1(2) . 4_575 ?
O12 Ni1 O7 83.8(2) . 4_575 ?
O12 Ni1 O8 90.1(2) . . ?
O12 Ni1 O13 90.2(3) . . ?
O12 Ni1 O14 179.1(3) . . ?
O12 Ni1 O15 90.3(3) . . ?
O13 Ni1 O7 85.2(2) . 4_575 ?
O13 Ni1 O8 88.4(2) . . ?
O13 Ni1 O15 175.7(3) . . ?
O14 Ni1 O7 96.3(2) . 4_575 ?
O14 Ni1 O8 89.7(2) . . ?
O14 Ni1 O13 89.0(3) . . ?
O14 Ni1 O15 90.5(3) . . ?
O15 Ni1 O7 90.6(2) . 4_575 ?
O15 Ni1 O8 95.9(2) . . ?
O4 S1 O3 107.0(3) . . ?
O5 S1 O3 110.9(3) . . ?
O5 S1 O4 113.6(3) . . ?
O5 S1 O9 109.7(3) . . ?
O9 S1 O3 108.1(3) . . ?
O9 S1 O4 107.2(3) . . ?
O6 S2 O11 107.4(3) . . ?
O7 S2 O6 109.2(3) . . ?
O7 S2 O8 108.7(3) . . ?
O7 S2 O11 111.2(3) . . ?
O8 S2 O6 111.0(3) . . ?
O8 S2 O11 109.3(3) . . ?
Se1 O3 U1 140.2(3) . . ?
S1 O3 U1 140.2(3) . . ?
Se2 O6 U1 148.7(3) . . ?
S2 O6 U1 148.7(3) . . ?
Se2 O7 Ni1 133.9(4) . 4_576 ?
S2 O7 Ni1 133.9(4) . 4_576 ?
Se2 O8 Ni1 135.0(4) . . ?
S2 O8 Ni1 135.0(4) . . ?
Se1 O9 U1 137.0(3) . 2_656 ?
S1 O9 U1 137.0(3) . 2_656 ?
Se2 O11 U1 147.4(3) . 2_656 ?
S2 O11 U1 147.4(3) . 2_656 ?

loop_
_geom_bond_atom_site_label_1
_geom_bond_atom_site_label_2
_geom_bond_distance
_geom_bond_site_symmetry_2
_geom_bond_publ_flag
U1 O1 1.770(6) . ?
U1 O2 1.767(5) . ?
U1 O3 2.320(6) . ?
U1 O6 2.361(6) . ?
U1 O9 2.359(6) 2_646 ?
U1 O10 2.477(6) . ?
U1 O11 2.361(6) 2_646 ?
Se1 O3 1.602(6) . ?
Se1 O4 1.593(6) . ?
Se1 O5 1.578(6) . ?
Se1 O9 1.592(6) . ?
Se2 O6 1.525(6) . ?
Se2 O7 1.509(6) . ?
Se2 O8 1.510(6) . ?
Se2 O11 1.562(6) . ?
Ni1 O7 2.081(6) 4_575 ?
Ni1 O8 2.062(6) . ?
Ni1 O12 1.999(6) . ?
Ni1 O13 2.036(6) . ?
Ni1 O14 2.024(6) . ?
Ni1 O15 2.048(6) . ?
S1 O3 1.602(6) . ?
S1 O4 1.593(6) . ?
S1 O5 1.578(6) . ?
S1 O9 1.592(6) . ?
S2 O6 1.525(6) . ?
S2 O7 1.509(6) . ?
S2 O8 1.510(6) . ?
S2 O11 1.562(6) . ?
O7 Ni1 2.081(6) 4_576 ?
O9 U1 2.359(6) 2_656 ?
O11 U1 2.361(6) 2_656 ?
